data_9008113
loop_
_publ_author_name
'Kannan, K. K.'
'Viswamitra, M. A.'

_publ_section_title
;Crystal structure of magnesium potassium sulfate hexahydrate
 MgK2(SO4)2*6(H2O) Locality: synthetic
;
_journal_name_full 'Zeitschrift fur Kristallographie'
_journal_page_first 161
_journal_page_last 174
_journal_paper_doi 10.1524/zkri.1965.122.3-4.161
_journal_volume 122
_journal_year 1965
_chemical_compound_source Synthetic
_chemical_formula_sum 'H12 K2 Mg O14 S2'
_chemical_name_mineral Picromerite
_space_group_IT_number 14
_symmetry_space_group_name_Hall '-P 2yab'
_symmetry_space_group_name_H-M 'P 1 21/a 1'
_cell_angle_alpha 90
_cell_angle_beta 104.83
_cell_angle_gamma 90
_cell_length_a 9.072
_cell_length_b 12.212
_cell_length_c 6.113
_cell_formula_units_Z 2
_cell_volume 654.683
_database_code_amcsd 0010626
_exptl_crystal_density_diffrn 2.043
_cod_original_formula_sum 'Mg K2 S2 O14 H12'
_cod_database_code 9008113

loop_
_space_group_symop_operation_xyz
x,y,z
1/2+x,1/2-y,z
1/2-x,1/2+y,-z
-x,-y,-z

loop_
_atom_site_label
_atom_site_fract_x
_atom_site_fract_y
_atom_site_fract_z
_atom_site_U_iso_or_equiv
Mg 0.00000 0.00000 0.00000 0.01216
K 0.13100 0.34600 0.34500 0.01634
S 0.41000 0.13700 -0.27100 0.00988
O1 0.28500 0.06000 -0.37900 0.01849
O2 0.40300 0.23200 -0.43100 0.01849
O3 0.38800 0.17300 -0.05500 0.01849
O4 0.55300 0.08000 -0.24200 0.01849
O5 0.17200 0.11100 0.16900 0.01849
O6 -0.16900 0.11300 0.02600 0.01849
O7 0.00400 0.06600 -0.30700 0.01849
H1 0.24300 0.12700 0.10200 0.01912
H2 0.21400 0.09500 0.32700 0.01912
H3 0.13900 -0.17600 -0.02000 0.01912
H4 0.27000 -0.09400 0.06300 0.01912
H5 0.01300 -0.15000 0.32100 0.01912
H6 0.10400 0.06000 -0.33500 0.01912

loop_
_cod_related_entry_id
_cod_related_entry_database
_cod_related_entry_code
1 AMCSD 0010626
